data_7152012
loop_
_publ_author_name
'Genady, Afaf R.'
'Nakamura, Hiroyuki'

_publ_section_title
;
 Amphiphilic allylation of arylidene-1,3-oxazol-5(4H)-one using
 bis-\p-allylpalladium complexes: an approach to synthesis of
 cyclohexyl and cyclohexenyl \a-amino acids.
;
_journal_issue 20
_journal_name_full 'Organic &amp; biomolecular chemistry'
_journal_page_first 7180
_journal_page_last 7189
_journal_paper_doi 10.1039/c1ob05952a
_journal_volume 9
_journal_year 2011
_chemical_formula_sum 'C20 H19 N O3'
_chemical_formula_weight 321.36
_chemical_name_systematic
;
?
;
_space_group_IT_number 15
_symmetry_cell_setting monoclinic
_symmetry_space_group_name_Hall '-C 2yc'
_symmetry_space_group_name_H-M 'C 1 2/c 1'
_atom_sites_solution_hydrogens geom
_atom_sites_solution_primary direct
_atom_sites_solution_secondary difmap
_audit_creation_method SHELXL-97
_cell_angle_alpha 90.00
_cell_angle_beta 107.300(2)
_cell_angle_gamma 90.00
_cell_formula_units_Z 8
_cell_length_a 29.149(6)
_cell_length_b 7.5081(15)
_cell_length_c 15.387(3)
_cell_measurement_reflns_used 1889
_cell_measurement_temperature 123
_cell_measurement_theta_max 27.52
_cell_measurement_theta_min 2.77
_cell_volume 3215.2(11)
_computing_cell_refinement 'APEX2 (Bruker AXS, 2006)'
_computing_data_collection 'APEX2 (Bruker AXS, 2006)'
_computing_data_reduction 'SAINT (Bruker AXS, 2004)'
_computing_molecular_graphics 'XSHEL (Bruker AXS,2002)'
_computing_publication_material 'XCIF (Bruker AXS, 2001)'
_computing_structure_refinement 'SHELXL-97 (Sheldrick, 1997)'
_computing_structure_solution 'SHELXS-97 (Sheldrick, 1997)'
_diffrn_ambient_temperature 123
_diffrn_detector_area_resol_mean 8.333
_diffrn_measured_fraction_theta_full 0.974
_diffrn_measured_fraction_theta_max 0.974
_diffrn_measurement_device_type 'Bruker APEXII CCD area detector'
_diffrn_measurement_method 'phi and omega scans'
_diffrn_radiation_monochromator 'Bruker Helios multilayer confocal mirror'
_diffrn_radiation_source 'Bruker TXS fine-focus rotating anode'
_diffrn_radiation_type MoK\a
_diffrn_radiation_wavelength 0.71073
_diffrn_reflns_av_R_equivalents 0.0345
_diffrn_reflns_av_sigmaI/netI 0.0473
_diffrn_reflns_limit_h_max 37
_diffrn_reflns_limit_h_min -35
_diffrn_reflns_limit_k_max 7
_diffrn_reflns_limit_k_min -9
_diffrn_reflns_limit_l_max 19
_diffrn_reflns_limit_l_min -19
_diffrn_reflns_number 8747
_diffrn_reflns_theta_full 27.53
_diffrn_reflns_theta_max 27.53
_diffrn_reflns_theta_min 1.46
_exptl_absorpt_coefficient_mu 0.089
_exptl_absorpt_correction_T_max 0.9947
_exptl_absorpt_correction_T_min 0.9911
_exptl_absorpt_correction_type empirical
_exptl_absorpt_process_details
;
SADABS Sheldrick 1996
;
_exptl_crystal_colour colorless
_exptl_crystal_density_diffrn 1.328
_exptl_crystal_density_method 'not measured'
_exptl_crystal_description plate
_exptl_crystal_F_000 1360
_exptl_crystal_size_max 0.10
_exptl_crystal_size_mid 0.10
_exptl_crystal_size_min 0.06
_refine_diff_density_max 0.282
_refine_diff_density_min -0.220
_refine_diff_density_rms 0.047
_refine_ls_extinction_method none
_refine_ls_goodness_of_fit_ref 1.030
_refine_ls_hydrogen_treatment constr
_refine_ls_matrix_type full
_refine_ls_number_parameters 222
_refine_ls_number_reflns 3605
_refine_ls_number_restraints 0
_refine_ls_restrained_S_all 1.030
_refine_ls_R_factor_all 0.0693
_refine_ls_R_factor_gt 0.0448
_refine_ls_shift/su_max 0.000
_refine_ls_shift/su_mean 0.000
_refine_ls_structure_factor_coef Fsqd
_refine_ls_weighting_details 'calc w=1/[\s^2^(Fo^2^)+(0.0438P)^2^+1.5367P] where P=(Fo^2^+2Fc^2^)/3'
_refine_ls_weighting_scheme calc
_refine_ls_wR_factor_gt 0.0954
_refine_ls_wR_factor_ref 0.1059
_reflns_number_gt 2614
_reflns_number_total 3605
_reflns_threshold_expression >2sigma(I)
_cod_data_source_file c1ob05952a.txt
_cod_data_source_block compound13
_cod_depositor_comments
;
The following automatic conversions were performed:

'_symmetry_cell_setting' value 'Monoclinic' changed to 'monoclinic'
according to /home/saulius/struct/CIF-dictionaries/cif_core.dic
dictionary named 'cif_core.dic' version 2.4.1 from 2010-06-29.

Automatic conversion script
Id: cif_fix_values 1715 2011-07-08 13:25:40Z adriana 
;
_cod_original_sg_symbol_H-M 'C2/c '
_cod_database_code 7152012

loop_
_symmetry_equiv_pos_as_xyz
'x, y, z'
'-x, y, -z+1/2'
'x+1/2, y+1/2, z'
'-x+1/2, y+1/2, -z+1/2'
'-x, -y, -z'
'x, -y, z-1/2'
'-x+1/2, -y+1/2, -z'
'x+1/2, -y+1/2, z-1/2'

loop_
_atom_site_label
_atom_site_type_symbol
_atom_site_fract_x
_atom_site_fract_y
_atom_site_fract_z
_atom_site_U_iso_or_equiv
_atom_site_adp_type
_atom_site_occupancy
_atom_site_symmetry_multiplicity
_atom_site_calc_flag
_atom_site_refinement_flags
C1 C 0.08391(6) 0.6330(2) 0.45398(11) 0.0179(3) Uani 1 1 d .
C2 C 0.04245(6) 0.5758(2) 0.38799(11) 0.0219(4) Uani 1 1 d .
H2 H 0.0451 0.5044 0.3387 0.026 Uiso 1 1 calc R
C3 C -0.00260(6) 0.6225(2) 0.39399(12) 0.0247(4) Uani 1 1 d .
H3 H -0.0307 0.5823 0.3492 0.030 Uiso 1 1 calc R
C4 C -0.00639(6) 0.7280(2) 0.46552(12) 0.0259(4) Uani 1 1 d .
H4 H -0.0372 0.7619 0.4692 0.031 Uiso 1 1 calc R
C5 C 0.03461(6) 0.7841(2) 0.53167(12) 0.0255(4) Uani 1 1 d .
H5 H 0.0318 0.8562 0.5806 0.031 Uiso 1 1 calc R
C6 C 0.07974(6) 0.7356(2) 0.52678(11) 0.0209(4) Uani 1 1 d .
H6 H 0.1077 0.7722 0.5730 0.025 Uiso 1 1 calc R
C7 C 0.13300(6) 0.5840(2) 0.44913(11) 0.0168(3) Uani 1 1 d .
C8 C 0.17828(5) 0.4985(2) 0.33918(10) 0.0166(3) Uani 1 1 d .
C9 C 0.19081(5) 0.3046(2) 0.37675(10) 0.0165(3) Uani 1 1 d .
H9 H 0.1963 0.3116 0.4440 0.020 Uiso 1 1 calc R
C10 C 0.23784(5) 0.2341(2) 0.36358(11) 0.0200(4) Uani 1 1 d .
H10A H 0.2481 0.1267 0.4017 0.024 Uiso 1 1 calc R
H10B H 0.2319 0.1986 0.2992 0.024 Uiso 1 1 calc R
C11 C 0.27737(6) 0.3690(2) 0.38815(11) 0.0234(4) Uani 1 1 d .
H11 H 0.3096 0.3282 0.4010 0.028 Uiso 1 1 calc R
C12 C 0.26993(6) 0.5422(2) 0.39291(11) 0.0239(4) Uani 1 1 d .
H12 H 0.2973 0.6179 0.4091 0.029 Uiso 1 1 calc R
C13 C 0.22146(5) 0.6272(2) 0.37455(11) 0.0199(4) Uani 1 1 d .
H13A H 0.2187 0.7232 0.3291 0.024 Uiso 1 1 calc R
H13B H 0.2193 0.6834 0.4315 0.024 Uiso 1 1 calc R
C14 C 0.16047(5) 0.5009(2) 0.23444(11) 0.0164(3) Uani 1 1 d .
C15 C 0.14865(5) 0.1785(2) 0.33993(11) 0.0176(3) Uani 1 1 d .
C16 C 0.14263(6) 0.0806(2) 0.25997(11) 0.0210(4) Uani 1 1 d .
H16 H 0.1661 0.0886 0.2286 0.025 Uiso 1 1 calc R
C17 C 0.10287(6) -0.0280(2) 0.22575(12) 0.0244(4) Uani 1 1 d .
H17 H 0.0995 -0.0940 0.1715 0.029 Uiso 1 1 calc R
C18 C 0.06800(6) -0.0412(2) 0.26986(12) 0.0261(4) Uani 1 1 d .
H18 H 0.0405 -0.1137 0.2455 0.031 Uiso 1 1 calc R
C19 C 0.07366(6) 0.0527(2) 0.35007(12) 0.0258(4) Uani 1 1 d .
H19 H 0.0500 0.0437 0.3811 0.031 Uiso 1 1 calc R
C20 C 0.11380(6) 0.1596(2) 0.38511(11) 0.0216(4) Uani 1 1 d .
H20 H 0.1176 0.2211 0.4408 0.026 Uiso 1 1 calc R
H1H H 0.1123(7) 0.591(3) 0.3192(14) 0.033(5) Uiso 1 1 d .
N1 N 0.13675(5) 0.56536(18) 0.36511(9) 0.0167(3) Uani 1 1 d .
O1 O 0.16776(4) 0.56110(16) 0.51868(7) 0.0205(3) Uani 1 1 d .
O2 O 0.12076(4) 0.55148(16) 0.19137(8) 0.0242(3) Uani 1 1 d .
O3 O 0.19314(4) 0.44528(16) 0.19667(7) 0.0207(3) Uani 1 1 d .
H3A H 0.1814 0.4453 0.1398 0.031 Uiso 1 1 calc R

loop_
_atom_site_aniso_label
_atom_site_aniso_U_11
_atom_site_aniso_U_22
_atom_site_aniso_U_33
_atom_site_aniso_U_23
_atom_site_aniso_U_13
_atom_site_aniso_U_12
C1 0.0191(8) 0.0195(9) 0.0160(8) 0.0042(7) 0.0067(6) 0.0017(7)
C2 0.0225(9) 0.0257(9) 0.0181(8) 0.0027(7) 0.0070(7) 0.0008(7)
C3 0.0194(9) 0.0296(10) 0.0237(9) 0.0071(8) 0.0039(7) 0.0000(7)
C4 0.0193(9) 0.0311(10) 0.0301(10) 0.0106(8) 0.0114(7) 0.0090(7)
C5 0.0303(10) 0.0251(10) 0.0251(9) 0.0031(8) 0.0143(7) 0.0060(8)
C6 0.0224(8) 0.0237(9) 0.0171(8) 0.0014(7) 0.0067(6) 0.0019(7)
C7 0.0204(8) 0.0152(8) 0.0154(8) -0.0005(6) 0.0062(6) -0.0013(6)
C8 0.0147(8) 0.0217(9) 0.0134(8) -0.0010(6) 0.0042(6) -0.0003(6)
C9 0.0164(8) 0.0208(9) 0.0120(7) 0.0014(6) 0.0036(6) 0.0005(6)
C10 0.0172(8) 0.0240(9) 0.0185(8) 0.0017(7) 0.0047(6) 0.0025(7)
C11 0.0153(8) 0.0353(10) 0.0192(9) 0.0025(7) 0.0046(6) 0.0008(7)
C12 0.0184(8) 0.0357(11) 0.0171(8) -0.0001(7) 0.0045(6) -0.0076(7)
C13 0.0222(9) 0.0225(9) 0.0153(8) -0.0028(7) 0.0064(6) -0.0043(7)
C14 0.0181(8) 0.0156(8) 0.0158(8) -0.0003(6) 0.0055(6) -0.0030(6)
C15 0.0173(8) 0.0175(8) 0.0175(8) 0.0038(6) 0.0043(6) 0.0018(6)
C16 0.0230(9) 0.0226(9) 0.0184(9) 0.0001(7) 0.0075(7) 0.0001(7)
C17 0.0288(9) 0.0213(9) 0.0207(9) -0.0010(7) 0.0038(7) -0.0009(7)
C18 0.0222(9) 0.0208(10) 0.0327(10) 0.0023(8) 0.0041(7) -0.0049(7)
C19 0.0230(9) 0.0267(10) 0.0306(10) 0.0032(8) 0.0124(7) -0.0017(8)
C20 0.0230(9) 0.0229(9) 0.0202(9) 0.0024(7) 0.0087(7) -0.0001(7)
N1 0.0164(7) 0.0217(7) 0.0117(7) 0.0001(5) 0.0036(5) 0.0019(6)
O1 0.0187(6) 0.0297(7) 0.0123(6) -0.0006(5) 0.0035(4) 0.0022(5)
O2 0.0230(6) 0.0326(7) 0.0152(6) -0.0009(5) 0.0027(5) 0.0061(5)
O3 0.0202(6) 0.0318(7) 0.0110(5) -0.0004(5) 0.0058(4) 0.0002(5)

loop_
_atom_type_symbol
_atom_type_description
_atom_type_scat_dispersion_real
_atom_type_scat_dispersion_imag
_atom_type_scat_source
C C 0.0033 0.0016 'International Tables Vol C Tables 4.2.6.8 and 6.1.1.4'
H H 0.0000 0.0000 'International Tables Vol C Tables 4.2.6.8 and 6.1.1.4'
N N 0.0061 0.0033 'International Tables Vol C Tables 4.2.6.8 and 6.1.1.4'
O O 0.0106 0.0060 'International Tables Vol C Tables 4.2.6.8 and 6.1.1.4'

loop_
_geom_angle_atom_site_label_1
_geom_angle_atom_site_label_2
_geom_angle_atom_site_label_3
_geom_angle
C6 C1 C2 119.43(15)
C6 C1 C7 119.17(14)
C2 C1 C7 121.39(14)
C3 C2 C1 120.36(16)
C3 C2 H2 119.8
C1 C2 H2 119.8
C4 C3 C2 119.83(16)
C4 C3 H3 120.1
C2 C3 H3 120.1
C5 C4 C3 120.12(16)
C5 C4 H4 119.9
C3 C4 H4 119.9
C4 C5 C6 120.32(16)
C4 C5 H5 119.8
C6 C5 H5 119.8
C5 C6 C1 119.93(16)
C5 C6 H6 120.0
C1 C6 H6 120.0
O1 C7 N1 122.40(14)
O1 C7 C1 122.31(14)
N1 C7 C1 115.29(14)
N1 C8 C14 103.38(12)
N1 C8 C13 109.85(13)
C14 C8 C13 110.22(13)
N1 C8 C9 109.69(12)
C14 C8 C9 111.46(13)
C13 C8 C9 111.90(12)
C15 C9 C10 112.92(13)
C15 C9 C8 111.50(12)
C10 C9 C8 112.97(12)
C15 C9 H9 106.3
C10 C9 H9 106.3
C8 C9 H9 106.3
C11 C10 C9 112.53(14)
C11 C10 H10A 109.1
C9 C10 H10A 109.1
C11 C10 H10B 109.1
C9 C10 H10B 109.1
H10A C10 H10B 107.8
C12 C11 C10 123.53(15)
C12 C11 H11 118.2
C10 C11 H11 118.2
C11 C12 C13 124.67(15)
C11 C12 H12 117.7
C13 C12 H12 117.7
C12 C13 C8 114.94(14)
C12 C13 H13A 108.5
C8 C13 H13A 108.5
C12 C13 H13B 108.5
C8 C13 H13B 108.5
H13A C13 H13B 107.5
O2 C14 O3 123.68(14)
O2 C14 C8 123.13(14)
O3 C14 C8 113.18(13)
C16 C15 C20 117.67(15)
C16 C15 C9 122.07(14)
C20 C15 C9 120.25(14)
C17 C16 C15 121.02(15)
C17 C16 H16 119.5
C15 C16 H16 119.5
C18 C17 C16 120.58(16)
C18 C17 H17 119.7
C16 C17 H17 119.7
C17 C18 C19 119.32(16)
C17 C18 H18 120.3
C19 C18 H18 120.3
C18 C19 C20 120.16(16)
C18 C19 H19 119.9
C20 C19 H19 119.9
C19 C20 C15 121.21(16)
C19 C20 H20 119.4
C15 C20 H20 119.4
C7 N1 C8 127.49(14)
C7 N1 H1H 118.8(13)
C8 N1 H1H 113.6(13)
C14 O3 H3A 109.5

loop_
_geom_bond_atom_site_label_1
_geom_bond_atom_site_label_2
_geom_bond_distance
C1 C6 1.394(2)
C1 C2 1.395(2)
C1 C7 1.500(2)
C2 C3 1.389(2)
C2 H2 0.9500
C3 C4 1.387(3)
C3 H3 0.9500
C4 C5 1.385(2)
C4 H4 0.9500
C5 C6 1.388(2)
C5 H5 0.9500
C6 H6 0.9500
C7 O1 1.2477(18)
C7 N1 1.337(2)
C8 N1 1.4709(19)
C8 C14 1.539(2)
C8 C13 1.552(2)
C8 C9 1.569(2)
C9 C15 1.521(2)
C9 C10 1.538(2)
C9 H9 1.0000
C10 C11 1.496(2)
C10 H10A 0.9900
C10 H10B 0.9900
C11 C12 1.324(3)
C11 H11 0.9500
C12 C13 1.499(2)
C12 H12 0.9500
C13 H13A 0.9900
C13 H13B 0.9900
C14 O2 1.2110(19)
C14 O3 1.3225(18)
C15 C16 1.399(2)
C15 C20 1.398(2)
C16 C17 1.387(2)
C16 H16 0.9500
C17 C18 1.383(2)
C17 H17 0.9500
C18 C19 1.388(3)
C18 H18 0.9500
C19 C20 1.389(2)
C19 H19 0.9500
C20 H20 0.9500
N1 H1H 0.86(2)
O3 H3A 0.8400
